data_8105023
loop_
_publ_author_name
'Jiewei, Luo'
'Shilu, Zhang'
'Yiming, Liu'
'Bo, Zhao'

_publ_section_title
;
 The crystal structure of
 3-benzyl-1-((8-(benzyloxy)quinolin-2-yl)methyl)-1H-imidazol-3-ium
 hexafluorophosphate, C27H24N3OF6P
;
_journal_issue 1
_journal_name_full 'Zeitschrift f\"ur Kristallographie - New Crystal Structures'
_journal_page_first 79
_journal_page_last 80
_journal_paper_doi 10.1515/ncrs-2019-0498
_journal_volume 235
_journal_year 2019
_chemical_formula_sum 'C27 H24 F6 N3 O P'
_chemical_formula_weight 551.46
_space_group_crystal_system monoclinic
_space_group_IT_number 9
_space_group_name_Hall 'C -2yc'
_space_group_name_H-M_alt 'C 1 c 1'
_atom_sites_solution_hydrogens geom
_cell_angle_alpha 90
_cell_angle_beta 124.522(7)
_cell_angle_gamma 90
_cell_formula_units_Z 4
_cell_length_a 18.0589(18)
_cell_length_b 12.5100(9)
_cell_length_c 13.3659(12)
_cell_measurement_reflns_used 4453
_cell_measurement_temperature 113(2)
_cell_measurement_theta_max 27.9
_cell_measurement_theta_min 1.8
_cell_volume 2487.9(4)
_computing_structure_refinement 'SHELXL-2014/7 (Sheldrick, 2014)'
_diffrn_ambient_temperature 113(2)
_diffrn_detector_area_resol_mean 14.22
_diffrn_measured_fraction_theta_full 1.000
_diffrn_measured_fraction_theta_max 0.996
_diffrn_measurement_device_type 'Rigaku Saturn 724ccd'
_diffrn_measurement_method '\w scans'
_diffrn_radiation_type MoK\a
_diffrn_radiation_wavelength 0.71073
_diffrn_reflns_av_R_equivalents 0.0518
_diffrn_reflns_av_unetI/netI 0.0888
_diffrn_reflns_Laue_measured_fraction_full 1.000
_diffrn_reflns_Laue_measured_fraction_max 0.996
_diffrn_reflns_limit_h_max 23
_diffrn_reflns_limit_h_min -16
_diffrn_reflns_limit_k_max 16
_diffrn_reflns_limit_k_min -16
_diffrn_reflns_limit_l_max 17
_diffrn_reflns_limit_l_min -16
_diffrn_reflns_number 12927
_diffrn_reflns_point_group_measured_fraction_full 0.886
_diffrn_reflns_point_group_measured_fraction_max 0.847
_diffrn_reflns_theta_full 25.242
_diffrn_reflns_theta_max 27.896
_diffrn_reflns_theta_min 2.127
_exptl_absorpt_coefficient_mu 0.183
_exptl_absorpt_correction_T_max 0.9679
_exptl_absorpt_correction_T_min 0.9575
_exptl_absorpt_correction_type multi-scan
_exptl_absorpt_process_details CrystalClear
_exptl_crystal_colour Colorless
_exptl_crystal_density_diffrn 1.472
_exptl_crystal_density_method 'not measured'
_exptl_crystal_description Prism
_exptl_crystal_F_000 1136
_exptl_crystal_size_max 0.240
_exptl_crystal_size_mid 0.200
_exptl_crystal_size_min 0.180
_refine_diff_density_max 0.531
_refine_diff_density_min -0.428
_refine_diff_density_rms 0.056
_refine_ls_abs_structure_details
;
 Flack x determined using 976 quotients [(I+)-(I-)]/[(I+)+(I-)]
 (Parsons, Flack and Wagner, Acta Cryst. B69 (2013) 249-259).
;
_refine_ls_abs_structure_Flack -0.07(10)
_refine_ls_extinction_coef .
_refine_ls_extinction_method none
_refine_ls_goodness_of_fit_ref 0.967
_refine_ls_hydrogen_treatment constr
_refine_ls_matrix_type full
_refine_ls_number_parameters 343
_refine_ls_number_reflns 5042
_refine_ls_number_restraints 2
_refine_ls_restrained_S_all 0.966
_refine_ls_R_factor_all 0.0609
_refine_ls_R_factor_gt 0.0437
_refine_ls_shift/su_max 0.000
_refine_ls_shift/su_mean 0.000
_refine_ls_structure_factor_coef Fsqd
_refine_ls_weighting_details 'w=1/[\s^2^(Fo^2^)+(0.0514P)^2^] where P=(Fo^2^+2Fc^2^)/3'
_refine_ls_weighting_scheme calc
_refine_ls_wR_factor_gt 0.1076
_refine_ls_wR_factor_ref 0.1141
_reflns_Friedel_coverage 0.699
_reflns_Friedel_fraction_full 0.772
_reflns_Friedel_fraction_max 0.698
_reflns_number_gt 2955
_reflns_number_total 5042
_reflns_threshold_expression 'I > 2\s(I)'
_cod_data_source_file suppl_ncrs-2019-0498_suppl.cif
_cod_data_source_block shelx
_cod_original_sg_symbol_H-M 'C c'
_cod_database_code 8105023
_shelx_space_group_comment
;
The symmetry employed for this shelxl refinement is uniquely defined
by the following loop, which should always be used as a source of
symmetry information in preference to the above space-group names.
They are only intended as comments.
;
_shelx_estimated_absorpt_t_min 0.957
_shelx_estimated_absorpt_t_max 0.968
_exptl_absorpt_special_details
; 
Rigaku CrystalClear-SM Expert 2.0 r2 
;

loop_
_space_group_symop_operation_xyz
'x, y, z'
'x, -y, z+1/2'
'x+1/2, y+1/2, z'
'x+1/2, -y+1/2, z+1/2'

loop_
_atom_site_label
_atom_site_type_symbol
_atom_site_fract_x
_atom_site_fract_y
_atom_site_fract_z
_atom_site_U_iso_or_equiv
_atom_site_adp_type
_atom_site_occupancy
_atom_site_site_symmetry_order
_atom_site_calc_flag
_atom_site_refinement_flags_posn
_atom_site_refinement_flags_adp
_atom_site_refinement_flags_occupancy
_atom_site_disorder_assembly
_atom_site_disorder_group
C4 C 0.2131(3) 0.6948(3) 0.6143(4) 0.0209(10) Uani 1 1 d . . . . .
C6 C 0.0867(3) 0.8203(4) 0.6072(4) 0.0252(10) Uani 1 1 d . . . . .
C7 C 0.1338(3) 0.9631(4) 0.5311(4) 0.0223(10) Uani 1 1 d . . . . .
C8 C 0.1426(3) 0.8562(3) 0.5726(4) 0.0201(9) Uani 1 1 d . . . . .
C9 C 0.4999(3) 0.8815(4) 0.6412(4) 0.0260(10) Uani 1 1 d . . . . .
H9A H 0.4563 0.9032 0.5557 0.031 Uiso 1 1 calc R U . . .
H9B H 0.5562 0.8593 0.6506 0.031 Uiso 1 1 calc R U . . .
C10 C 0.6197(4) 1.0725(4) 0.9058(4) 0.0334(12) Uani 1 1 d . . . . .
H10 H 0.6781 1.0822 0.9778 0.040 Uiso 1 1 calc R U . . .
C11 C 0.0719(3) 1.0298(4) 0.5275(4) 0.0251(10) Uani 1 1 d . . . . .
H11 H 0.0657 1.1012 0.4997 0.030 Uiso 1 1 calc R U . . .
C12 C 0.1596(3) 0.6508(4) 0.6500(4) 0.0302(11) Uani 1 1 d . . . . .
H12 H 0.1674 0.5786 0.6761 0.036 Uiso 1 1 calc R U . . .
C13 C 0.0967(3) 0.7132(4) 0.6466(4) 0.0275(11) Uani 1 1 d . . . . .
H13 H 0.0599 0.6853 0.6703 0.033 Uiso 1 1 calc R U . . .
C14 C 0.0243(3) 0.8917(4) 0.6036(4) 0.0289(11) Uani 1 1 d . . . . .
H14 H -0.0128 0.8681 0.6285 0.035 Uiso 1 1 calc R U . . .
C15 C 0.3773(3) 0.7665(3) 0.6094(4) 0.0228(10) Uani 1 1 d . . . . .
H15 H 0.3301 0.8025 0.5392 0.027 Uiso 1 1 calc R U . . .
C16 C 0.5187(3) 0.9750(3) 0.7240(4) 0.0201(9) Uani 1 1 d . . . . .
C17 C 0.1774(3) 1.0916(3) 0.4432(4) 0.0266(11) Uani 1 1 d . . . . .
H17A H 0.1882 1.1492 0.5009 0.032 Uiso 1 1 calc R U . . .
H17B H 0.1154 1.0989 0.3697 0.032 Uiso 1 1 calc R U . . .
C18 C 0.4507(3) 0.6543(4) 0.7609(4) 0.0257(10) Uani 1 1 d . . . . .
H18 H 0.4634 0.5971 0.8153 0.031 Uiso 1 1 calc R U . . .
C19 C 0.2837(3) 0.6265(3) 0.6194(4) 0.0280(11) Uani 1 1 d . . . . .
H19A H 0.2968 0.5649 0.6735 0.034 Uiso 1 1 calc R U . . .
H19B H 0.2592 0.5981 0.5372 0.034 Uiso 1 1 calc R U . . .
C20 C 0.0175(3) 0.9930(4) 0.5649(4) 0.0305(11) Uani 1 1 d . . . . .
H20 H -0.0246 1.0401 0.5628 0.037 Uiso 1 1 calc R U . . .
C21 C 0.5113(3) 0.7222(4) 0.7670(4) 0.0269(11) Uani 1 1 d . . . . .
H21 H 0.5744 0.7223 0.8260 0.032 Uiso 1 1 calc R U . . .
C22 C 0.3712(3) 1.1063(4) 0.3567(4) 0.0307(12) Uani 1 1 d . . . . .
H22 H 0.4159 1.1088 0.3402 0.037 Uiso 1 1 calc R U . . .
C23 C 0.2582(3) 1.0106(4) 0.3586(4) 0.0245(10) Uani 1 1 d . . . . .
H23 H 0.2238 0.9473 0.3410 0.029 Uiso 1 1 calc R U . . .
C24 C 0.2934(3) 1.1907(4) 0.4320(4) 0.0301(11) Uani 1 1 d . . . . .
H24 H 0.2839 1.2514 0.4661 0.036 Uiso 1 1 calc R U . . .
C25 C 0.4503(3) 1.0425(4) 0.6976(4) 0.0282(11) Uani 1 1 d . . . . .
H25 H 0.3918 1.0317 0.6261 0.034 Uiso 1 1 calc R U . . .
C26 C 0.3230(3) 1.0166(4) 0.3332(4) 0.0303(11) Uani 1 1 d . . . . .
H26 H 0.3332 0.9567 0.2988 0.036 Uiso 1 1 calc R U . . .
C27 C 0.2445(3) 1.0988(4) 0.4102(4) 0.0236(10) Uani 1 1 d . . . . .
C28 C 0.3563(3) 1.1945(4) 0.4044(4) 0.0321(12) Uani 1 1 d . . . . .
H28 H 0.3893 1.2583 0.4183 0.039 Uiso 1 1 calc R U . . .
C29 C 0.6038(3) 0.9916(4) 0.8280(4) 0.0259(10) Uani 1 1 d . . . . .
H29 H 0.6517 0.9458 0.8454 0.031 Uiso 1 1 calc R U . . .
C30 C 0.4659(4) 1.1260(4) 0.7742(5) 0.0397(14) Uani 1 1 d . . . . .
H30 H 0.4185 1.1736 0.7546 0.048 Uiso 1 1 calc R U . . .
C31 C 0.5504(4) 1.1408(4) 0.8797(5) 0.0356(12) Uani 1 1 d . . . . .
H31 H 0.5609 1.1973 0.9337 0.043 Uiso 1 1 calc R U . . .
F1 F 0.7026(2) 0.8912(3) 0.6874(3) 0.0577(10) Uani 1 1 d . . . . .
F2 F 0.7685(2) 0.7378(3) 0.6991(3) 0.0646(10) Uani 1 1 d . . . . .
F3 F 0.8484(3) 0.8872(3) 0.7513(4) 0.0803(13) Uani 1 1 d . . . . .
F4 F 0.87749(18) 0.7712(2) 0.8925(2) 0.0437(8) Uani 1 1 d . . . . .
F5 F 0.8100(2) 0.9254(3) 0.8787(4) 0.0745(12) Uani 1 1 d . . . . .
F6 F 0.73181(18) 0.7742(2) 0.8308(3) 0.0414(7) Uani 1 1 d . . . . .
N1 N 0.4633(2) 0.7910(3) 0.6706(3) 0.0222(8) Uani 1 1 d . . . . .
N2 N 0.3679(2) 0.6827(3) 0.6627(3) 0.0214(8) Uani 1 1 d . . . . .
N3 N 0.2053(2) 0.7921(3) 0.5759(3) 0.0196(8) Uani 1 1 d . . . . .
O2 O 0.18934(19) 0.9902(2) 0.4973(3) 0.0256(7) Uani 1 1 d . . . . .
P1 P 0.79050(9) 0.82961(11) 0.79089(12) 0.0353(3) Uani 1 1 d . . . . .

loop_
_atom_site_aniso_label
_atom_site_aniso_U_11
_atom_site_aniso_U_22
_atom_site_aniso_U_33
_atom_site_aniso_U_23
_atom_site_aniso_U_13
_atom_site_aniso_U_12
P1 0.0353(8) 0.0352(8) 0.0360(7) 0.0044(6) 0.0206(6) 0.0065(6)
O2 0.0275(18) 0.0200(17) 0.0323(18) 0.0081(13) 0.0188(16) 0.0041(13)
N3 0.0154(19) 0.0198(19) 0.0171(18) -0.0003(15) 0.0053(15) -0.0002(14)
N2 0.025(2) 0.018(2) 0.0185(19) 0.0004(15) 0.0105(17) 0.0004(15)
F4 0.0357(18) 0.058(2) 0.0389(18) 0.0106(15) 0.0220(15) 0.0201(14)
F6 0.0351(18) 0.0447(18) 0.0494(18) 0.0169(15) 0.0268(15) 0.0097(14)
C4 0.020(2) 0.021(2) 0.016(2) -0.0025(18) 0.007(2) -0.0040(18)
N1 0.020(2) 0.026(2) 0.0183(19) 0.0007(16) 0.0097(16) -0.0008(16)
C6 0.020(2) 0.033(3) 0.020(2) -0.006(2) 0.009(2) -0.006(2)
C7 0.019(2) 0.028(3) 0.020(2) -0.0009(19) 0.011(2) -0.0025(19)
C8 0.016(2) 0.027(3) 0.013(2) -0.0014(18) 0.0062(18) -0.0012(18)
C9 0.019(2) 0.039(3) 0.023(2) 0.000(2) 0.014(2) -0.004(2)
F2 0.060(2) 0.079(3) 0.050(2) -0.0283(19) 0.0281(19) 0.0057(19)
C10 0.037(3) 0.032(3) 0.028(3) -0.002(2) 0.016(2) -0.005(2)
C11 0.022(3) 0.025(3) 0.025(2) -0.002(2) 0.011(2) -0.0023(19)
C12 0.031(3) 0.026(3) 0.031(3) 0.000(2) 0.016(2) -0.008(2)
C13 0.023(3) 0.033(3) 0.029(3) -0.003(2) 0.016(2) -0.008(2)
C14 0.022(3) 0.042(3) 0.027(3) -0.011(2) 0.016(2) -0.011(2)
C15 0.022(3) 0.026(2) 0.018(2) -0.0003(19) 0.010(2) 0.0002(19)
C16 0.020(2) 0.023(2) 0.021(2) 0.0060(19) 0.014(2) 0.0011(18)
C17 0.035(3) 0.018(2) 0.024(2) 0.0047(19) 0.016(2) 0.0039(19)
C18 0.024(3) 0.027(3) 0.020(2) 0.0020(19) 0.008(2) 0.0066(19)
C19 0.028(3) 0.024(2) 0.031(3) -0.001(2) 0.017(2) -0.003(2)
F1 0.057(2) 0.067(2) 0.054(2) 0.0284(18) 0.0343(18) 0.0256(18)
F3 0.077(3) 0.077(3) 0.122(4) 0.047(3) 0.077(3) 0.025(2)
C20 0.026(3) 0.037(3) 0.028(3) -0.004(2) 0.015(2) 0.004(2)
C21 0.023(3) 0.028(3) 0.025(2) 0.003(2) 0.011(2) 0.005(2)
C22 0.032(3) 0.040(3) 0.021(2) 0.006(2) 0.015(2) -0.002(2)
C23 0.027(3) 0.023(2) 0.021(2) 0.0020(19) 0.012(2) -0.0007(19)
F5 0.044(2) 0.056(2) 0.115(3) -0.041(2) 0.039(2) -0.0046(18)
C24 0.034(3) 0.028(3) 0.025(3) 0.005(2) 0.014(2) 0.000(2)
C25 0.020(3) 0.029(3) 0.034(3) 0.008(2) 0.014(2) 0.0035(19)
C26 0.038(3) 0.030(3) 0.022(2) 0.006(2) 0.017(2) 0.005(2)
C27 0.022(2) 0.027(3) 0.019(2) 0.0085(19) 0.0101(19) 0.0051(19)
C28 0.034(3) 0.032(3) 0.030(3) 0.005(2) 0.018(2) -0.008(2)
C29 0.023(3) 0.024(3) 0.026(3) -0.001(2) 0.011(2) 0.0037(19)
C30 0.045(4) 0.028(3) 0.071(4) 0.015(3) 0.048(3) 0.009(2)
C31 0.057(4) 0.023(3) 0.047(3) -0.003(2) 0.041(3) 0.000(3)

loop_
_atom_type_symbol
_atom_type_description
_atom_type_scat_dispersion_real
_atom_type_scat_dispersion_imag
_atom_type_scat_source
C C 0.0033 0.0016 'International Tables Vol C Tables 4.2.6.8 and 6.1.1.4'
H H 0.0000 0.0000 'International Tables Vol C Tables 4.2.6.8 and 6.1.1.4'
N N 0.0061 0.0033 'International Tables Vol C Tables 4.2.6.8 and 6.1.1.4'
O O 0.0106 0.0060 'International Tables Vol C Tables 4.2.6.8 and 6.1.1.4'
F F 0.0171 0.0103 'International Tables Vol C Tables 4.2.6.8 and 6.1.1.4'
P P 0.1023 0.0942 'International Tables Vol C Tables 4.2.6.8 and 6.1.1.4'

loop_
_geom_angle_atom_site_label_1
_geom_angle_atom_site_label_2
_geom_angle_atom_site_label_3
_geom_angle
_geom_angle_site_symmetry_1
_geom_angle_site_symmetry_3
F2 P1 F4 91.28(18) . .
F2 P1 F5 177.5(3) . .
F4 P1 F5 91.0(2) . .
F2 P1 F3 89.7(2) . .
F4 P1 F3 88.53(19) . .
F5 P1 F3 89.5(2) . .
F2 P1 F6 91.25(19) . .
F4 P1 F6 92.14(16) . .
F5 P1 F6 89.5(2) . .
F3 P1 F6 178.8(2) . .
F2 P1 F1 89.4(2) . .
F4 P1 F1 178.9(2) . .
F5 P1 F1 88.3(2) . .
F3 P1 F1 90.64(19) . .
F6 P1 F1 88.68(17) . .
C7 O2 C17 117.9(3) . .
C4 N3 C8 117.7(3) . .
C15 N2 C18 108.5(4) . .
C15 N2 C19 125.8(4) . .
C18 N2 C19 125.6(4) . .
N3 C4 C12 124.0(4) . .
N3 C4 C19 116.7(4) . .
C12 C4 C19 119.3(4) . .
C15 N1 C21 109.4(4) . .
C15 N1 C9 124.3(4) . .
C21 N1 C9 126.3(4) . .
C8 C6 C13 117.5(4) . .
C8 C6 C14 119.7(4) . .
C13 C6 C14 122.9(4) . .
O2 C7 C11 125.3(4) . .
O2 C7 C8 115.1(4) . .
C11 C7 C8 119.7(4) . .
N3 C8 C6 122.7(4) . .
N3 C8 C7 118.2(4) . .
C6 C8 C7 119.1(4) . .
N1 C9 C16 110.4(3) . .
N1 C9 H9A 109.6 . .
C16 C9 H9A 109.6 . .
N1 C9 H9B 109.6 . .
C16 C9 H9B 109.6 . .
H9A C9 H9B 108.1 . .
C29 C10 C31 119.8(5) . .
C29 C10 H10 120.1 . .
C31 C10 H10 120.1 . .
C7 C11 C20 120.4(4) . .
C7 C11 H11 119.8 . .
C20 C11 H11 119.8 . .
C13 C12 C4 119.0(4) . .
C13 C12 H12 120.5 . .
C4 C12 H12 120.5 . .
C12 C13 C6 119.1(4) . .
C12 C13 H13 120.4 . .
C6 C13 H13 120.4 . .
C20 C14 C6 120.3(4) . .
C20 C14 H14 119.9 . .
C6 C14 H14 119.9 . .
N1 C15 N2 108.3(4) . .
N1 C15 H15 125.9 . .
N2 C15 H15 125.9 . .
C25 C16 C29 119.5(4) . .
C25 C16 C9 119.6(4) . .
C29 C16 C9 120.9(4) . .
O2 C17 C27 106.7(4) . .
O2 C17 H17A 110.4 . .
C27 C17 H17A 110.4 . .
O2 C17 H17B 110.4 . .
C27 C17 H17B 110.4 . .
H17A C17 H17B 108.6 . .
C21 C18 N2 107.6(4) . .
C21 C18 H18 126.2 . .
N2 C18 H18 126.2 . .
N2 C19 C4 114.2(4) . .
N2 C19 H19A 108.7 . .
C4 C19 H19A 108.7 . .
N2 C19 H19B 108.7 . .
C4 C19 H19B 108.7 . .
H19A C19 H19B 107.6 . .
C14 C20 C11 120.9(4) . .
C14 C20 H20 119.6 . .
C11 C20 H20 119.6 . .
C18 C21 N1 106.2(4) . .
C18 C21 H21 126.9 . .
N1 C21 H21 126.9 . .
C26 C22 C28 120.5(5) . .
C26 C22 H22 119.8 . .
C28 C22 H22 119.8 . .
C26 C23 C27 119.1(4) . .
C26 C23 H23 120.5 . .
C27 C23 H23 120.5 . .
C27 C24 C28 119.9(5) . .
C27 C24 H24 120.0 . .
C28 C24 H24 120.0 . .
C16 C25 C30 120.2(4) . .
C16 C25 H25 119.9 . .
C30 C25 H25 119.9 . .
C22 C26 C23 120.7(5) . .
C22 C26 H26 119.6 . .
C23 C26 H26 119.6 . .
C24 C27 C23 119.6(4) . .
C24 C27 C17 120.8(4) . .
C23 C27 C17 119.6(4) . .
C22 C28 C24 120.2(5) . .
C22 C28 H28 119.9 . .
C24 C28 H28 119.9 . .
C10 C29 C16 120.9(4) . .
C10 C29 H29 119.6 . .
C16 C29 H29 119.6 . .
C25 C30 C31 120.2(4) . .
C25 C30 H30 119.9 . .
C31 C30 H30 119.9 . .
C30 C31 C10 119.4(5) . .
C30 C31 H31 120.3 . .
C10 C31 H31 120.3 . .

loop_
_geom_bond_atom_site_label_1
_geom_bond_atom_site_label_2
_geom_bond_distance
_geom_bond_site_symmetry_2
P1 F2 1.558(3) .
P1 F4 1.558(3) .
P1 F5 1.571(4) .
P1 F3 1.587(4) .
P1 F6 1.591(3) .
P1 F1 1.594(3) .
O2 C7 1.357(5) .
O2 C17 1.415(5) .
N3 C4 1.298(5) .
N3 C8 1.366(5) .
N2 C15 1.332(5) .
N2 C18 1.364(5) .
N2 C19 1.464(5) .
C4 C12 1.409(6) .
C4 C19 1.504(6) .
N1 C15 1.317(5) .
N1 C21 1.374(5) .
N1 C9 1.473(5) .
C6 C8 1.403(6) .
C6 C13 1.413(6) .
C6 C14 1.416(6) .
C7 C11 1.374(6) .
C7 C8 1.422(6) .
C9 C16 1.511(6) .
C9 H9A 0.9900 .
C9 H9B 0.9900 .
C10 C29 1.360(6) .
C10 C31 1.387(7) .
C10 H10 0.9500 .
C11 C20 1.408(6) .
C11 H11 0.9500 .
C12 C13 1.357(6) .
C12 H12 0.9500 .
C13 H13 0.9500 .
C14 C20 1.347(7) .
C14 H14 0.9500 .
C15 H15 0.9500 .
C16 C25 1.368(6) .
C16 C29 1.384(6) .
C17 C27 1.509(7) .
C17 H17A 0.9900 .
C17 H17B 0.9900 .
C18 C21 1.351(6) .
C18 H18 0.9500 .
C19 H19A 0.9900 .
C19 H19B 0.9900 .
C20 H20 0.9500 .
C21 H21 0.9500 .
C22 C26 1.344(6) .
C22 C28 1.376(7) .
C22 H22 0.9500 .
C23 C26 1.394(6) .
C23 C27 1.395(6) .
C23 H23 0.9500 .
C24 C27 1.376(6) .
C24 C28 1.379(6) .
C24 H24 0.9500 .
C25 C30 1.376(7) .
C25 H25 0.9500 .
C26 H26 0.9500 .
C28 H28 0.9500 .
C29 H29 0.9500 .
C30 C31 1.383(7) .
C30 H30 0.9500 .
C31 H31 0.9500 .

loop_
_geom_torsion_atom_site_label_1
_geom_torsion_atom_site_label_2
_geom_torsion_atom_site_label_3
_geom_torsion_atom_site_label_4
_geom_torsion
_geom_torsion_site_symmetry_1
_geom_torsion_site_symmetry_2
_geom_torsion_site_symmetry_3
_geom_torsion_site_symmetry_4
C8 N3 C4 C12 1.5(6) . . . .
C8 N3 C4 C19 -178.8(4) . . . .
C17 O2 C7 C11 -6.3(6) . . . .
C17 O2 C7 C8 173.4(4) . . . .
C4 N3 C8 C6 -0.9(6) . . . .
C4 N3 C8 C7 179.7(4) . . . .
C13 C6 C8 N3 -0.1(6) . . . .
C14 C6 C8 N3 178.9(4) . . . .
C13 C6 C8 C7 179.3(4) . . . .
C14 C6 C8 C7 -1.7(6) . . . .
O2 C7 C8 N3 0.7(5) . . . .
C11 C7 C8 N3 -179.6(4) . . . .
O2 C7 C8 C6 -178.8(4) . . . .
C11 C7 C8 C6 1.0(6) . . . .
C15 N1 C9 C16 100.1(5) . . . .
C21 N1 C9 C16 -77.2(5) . . . .
O2 C7 C11 C20 179.9(4) . . . .
C8 C7 C11 C20 0.2(6) . . . .
N3 C4 C12 C13 -1.1(7) . . . .
C19 C4 C12 C13 179.2(4) . . . .
C4 C12 C13 C6 0.0(7) . . . .
C8 C6 C13 C12 0.5(6) . . . .
C14 C6 C13 C12 -178.4(4) . . . .
C8 C6 C14 C20 1.2(6) . . . .
C13 C6 C14 C20 -179.8(4) . . . .
C21 N1 C15 N2 -0.5(5) . . . .
C9 N1 C15 N2 -178.2(3) . . . .
C18 N2 C15 N1 0.4(5) . . . .
C19 N2 C15 N1 -176.4(4) . . . .
N1 C9 C16 C25 -82.6(5) . . . .
N1 C9 C16 C29 95.7(5) . . . .
C7 O2 C17 C27 -177.6(4) . . . .
C15 N2 C18 C21 -0.1(5) . . . .
C19 N2 C18 C21 176.7(4) . . . .
C15 N2 C19 C4 -61.8(5) . . . .
C18 N2 C19 C4 121.9(4) . . . .
N3 C4 C19 N2 40.2(5) . . . .
C12 C4 C19 N2 -140.2(4) . . . .
C6 C14 C20 C11 0.0(7) . . . .
C7 C11 C20 C14 -0.7(7) . . . .
N2 C18 C21 N1 -0.2(5) . . . .
C15 N1 C21 C18 0.5(5) . . . .
C9 N1 C21 C18 178.1(4) . . . .
C29 C16 C25 C30 -0.3(6) . . . .
C9 C16 C25 C30 178.0(4) . . . .
C28 C22 C26 C23 -1.1(7) . . . .
C27 C23 C26 C22 -0.7(7) . . . .
C28 C24 C27 C23 -0.9(6) . . . .
C28 C24 C27 C17 178.2(4) . . . .
C26 C23 C27 C24 1.7(6) . . . .
C26 C23 C27 C17 -177.3(4) . . . .
O2 C17 C27 C24 -136.8(4) . . . .
O2 C17 C27 C23 42.2(5) . . . .
C26 C22 C28 C24 2.0(7) . . . .
C27 C24 C28 C22 -1.0(7) . . . .
C31 C10 C29 C16 -1.3(7) . . . .
C25 C16 C29 C10 1.6(6) . . . .
C9 C16 C29 C10 -176.7(4) . . . .
C16 C25 C30 C31 -1.3(7) . . . .
C25 C30 C31 C10 1.6(7) . . . .
C29 C10 C31 C30 -0.3(7) . . . .
